data_7122774
loop_
_publ_author_name
'Tang, Jinghua'
'Gao, Xuejiao J.'
'Tang, Huarong'
'Zeng, Xiaoming'

_publ_section_title
;
 Dioxygen Activation with Stable N-Heterocyclic Carbenes
;
_journal_name_full 'Chemical Communications'
_journal_paper_doi 10.1039/C8CC08911F
_journal_year 2019
_chemical_formula_sum 'C23 H35 N O'
_chemical_formula_weight 341.52
_space_group_crystal_system monoclinic
_space_group_IT_number 14
_space_group_name_Hall '-P 2yn'
_space_group_name_H-M_alt 'P 1 21/n 1'
_symmetry_space_group_name_Hall '-P 2yn'
_symmetry_space_group_name_H-M 'P 1 21/n 1'
_atom_sites_solution_hydrogens geom
_audit_creation_method SHELXL-2014/7
_audit_update_record
;
2017-03-23 deposited with the CCDC.
2019-01-09 downloaded from the CCDC.
;
_cell_angle_alpha 90
_cell_angle_beta 95.08(2)
_cell_angle_gamma 90
_cell_formula_units_Z 4
_cell_length_a 9.383(3)
_cell_length_b 20.549(7)
_cell_length_c 11.175(4)
_cell_measurement_reflns_used 4577
_cell_measurement_temperature 296(2)
_cell_measurement_theta_max 24.82
_cell_measurement_theta_min 2.39
_cell_volume 2146.2(13)
_computing_structure_refinement 'SHELXL-2014/7 (Sheldrick, 2014)'
_diffrn_ambient_temperature 296(2)
_diffrn_measured_fraction_theta_full 0.985
_diffrn_measured_fraction_theta_max 0.985
_diffrn_measurement_device_type 'Bruker APEX-II CCD'
_diffrn_measurement_method '\f and \w scans'
_diffrn_radiation_type MoK\a
_diffrn_radiation_wavelength 0.71073
_diffrn_reflns_av_R_equivalents 0.0269
_diffrn_reflns_av_unetI/netI 0.0244
_diffrn_reflns_Laue_measured_fraction_full 0.985
_diffrn_reflns_Laue_measured_fraction_max 0.985
_diffrn_reflns_limit_h_max 11
_diffrn_reflns_limit_h_min -11
_diffrn_reflns_limit_k_max 24
_diffrn_reflns_limit_k_min -17
_diffrn_reflns_limit_l_max 13
_diffrn_reflns_limit_l_min -13
_diffrn_reflns_number 11329
_diffrn_reflns_point_group_measured_fraction_full 0.985
_diffrn_reflns_point_group_measured_fraction_max 0.985
_diffrn_reflns_theta_full 24.831
_diffrn_reflns_theta_max 24.831
_diffrn_reflns_theta_min 1.982
_exptl_absorpt_coefficient_mu 0.063
_exptl_absorpt_correction_type none
_exptl_crystal_colour colorless
_exptl_crystal_density_diffrn 1.057
_exptl_crystal_description block
_exptl_crystal_F_000 752
_exptl_crystal_size_max 0.823
_exptl_crystal_size_mid 0.532
_exptl_crystal_size_min 0.247
_refine_diff_density_max 0.728
_refine_diff_density_min -0.331
_refine_diff_density_rms 0.047
_refine_ls_extinction_method none
_refine_ls_goodness_of_fit_ref 1.072
_refine_ls_hydrogen_treatment constr
_refine_ls_matrix_type full
_refine_ls_number_parameters 234
_refine_ls_number_reflns 3649
_refine_ls_number_restraints 55
_refine_ls_restrained_S_all 1.098
_refine_ls_R_factor_all 0.0857
_refine_ls_R_factor_gt 0.0703
_refine_ls_shift/su_max 0.000
_refine_ls_shift/su_mean 0.000
_refine_ls_structure_factor_coef Fsqd
_refine_ls_weighting_details 'w=1/[\s^2^(Fo^2^)+(0.1051P)^2^+0.9615P] where P=(Fo^2^+2Fc^2^)/3'
_refine_ls_weighting_scheme calc
_refine_ls_wR_factor_gt 0.1970
_refine_ls_wR_factor_ref 0.2156
_reflns_Friedel_coverage 0.000
_reflns_number_gt 2833
_reflns_number_total 3649
_reflns_threshold_expression 'I > 2\s(I)'
_cod_data_source_file c8cc08911f2.cif
_cod_data_source_block 1
_cod_database_code 7122774
_shelx_shelxl_version_number 2014/7
_shelx_space_group_comment
;
The symmetry employed for this shelxl refinement is uniquely defined
by the following loop, which should always be used as a source of
symmetry information in preference to the above space-group names.
They are only intended as comments.
;
_shelx_estimated_absorpt_t_min 0.950
_shelx_estimated_absorpt_t_max 0.985

loop_
_space_group_symop_operation_xyz
'x, y, z'
'-x+1/2, y+1/2, -z+1/2'
'-x, -y, -z'
'x-1/2, -y-1/2, z-1/2'

loop_
_atom_site_label
_atom_site_type_symbol
_atom_site_fract_x
_atom_site_fract_y
_atom_site_fract_z
_atom_site_U_iso_or_equiv
_atom_site_adp_type
_atom_site_occupancy
_atom_site_site_symmetry_order
_atom_site_calc_flag
_atom_site_refinement_flags_posn
_atom_site_refinement_flags_adp
N1 N 0.43286(17) 0.17048(9) 0.91268(15) 0.0443(5) Uani 1 1 d . .
O1 O 0.3688(2) 0.23509(9) 0.74984(15) 0.0722(6) Uani 1 1 d . .
C1 C 0.4293(2) 0.22756(11) 0.85094(19) 0.0478(6) Uani 1 1 d . .
C2 C 0.5115(3) 0.27930(11) 0.9250(2) 0.0531(6) Uani 1 1 d . U
C3 C 0.4165(4) 0.33973(15) 0.9303(3) 0.0875(10) Uani 1 1 d . .
H3A H 0.3849 0.3535 0.8493 0.105 Uiso 1 1 calc R U
H3B H 0.3323 0.3288 0.9707 0.105 Uiso 1 1 calc R U
C4 C 0.4955(5) 0.39555(18) 0.9967(4) 0.1142(13) Uani 1 1 d . U
H4A H 0.4327 0.4330 0.9978 0.137 Uiso 1 1 calc R U
H4B H 0.5222 0.3828 1.0792 0.137 Uiso 1 1 calc R U
C5 C 0.6261(5) 0.41368(17) 0.9383(3) 0.1042(12) Uani 1 1 d . U
H5A H 0.6775 0.4474 0.9852 0.125 Uiso 1 1 calc R U
H5B H 0.5985 0.4312 0.8590 0.125 Uiso 1 1 calc R U
C6 C 0.7233(4) 0.35597(19) 0.9271(3) 0.1009(11) Uani 1 1 d . U
H6A H 0.7623 0.3425 1.0065 0.121 Uiso 1 1 calc R U
H6B H 0.8025 0.3686 0.8819 0.121 Uiso 1 1 calc R U
C7 C 0.6438(3) 0.29861(15) 0.8640(3) 0.0737(8) Uani 1 1 d . U
H7A H 0.6156 0.3103 0.7812 0.088 Uiso 1 1 calc R U
H7B H 0.7079 0.2616 0.8636 0.088 Uiso 1 1 calc R U
C8 C 0.5368(4) 0.24748(15) 1.0483(3) 0.0818(9) Uani 1 1 d . U
H8A H 0.4683 0.2639 1.1011 0.098 Uiso 1 1 calc R U
H8B H 0.6323 0.2575 1.0838 0.098 Uiso 1 1 calc R U
C9 C 0.6580(3) 0.1367(2) 1.0322(3) 0.1035(12) Uani 1 1 d . U
H9A H 0.6383 0.0913 1.0183 0.155 Uiso 1 1 calc R U
H9B H 0.7124 0.1420 1.1084 0.155 Uiso 1 1 calc R U
H9C H 0.7116 0.1533 0.9696 0.155 Uiso 1 1 calc R U
C10 C 0.5192(2) 0.17345(12) 1.0325(2) 0.0536(6) Uani 1 1 d . U
C11 C 0.4396(3) 0.14672(19) 1.1335(3) 0.0896(10) Uani 1 1 d . U
H11A H 0.3564 0.1729 1.1423 0.134 Uiso 1 1 calc R U
H11B H 0.5010 0.1476 1.2070 0.134 Uiso 1 1 calc R U
H11C H 0.4110 0.1027 1.1155 0.134 Uiso 1 1 calc R U
C12 C 0.6912(4) 0.0349(2) 0.7687(4) 0.1186(15) Uani 1 1 d . .
H12A H 0.6979 0.0236 0.8524 0.178 Uiso 1 1 calc R U
H12B H 0.7835 0.0482 0.7469 0.178 Uiso 1 1 calc R U
H12C H 0.6592 -0.0023 0.7217 0.178 Uiso 1 1 calc R U
C13 C 0.5707(4) 0.1115(3) 0.6122(4) 0.1223(15) Uani 1 1 d . .
H13A H 0.6644 0.1190 0.5868 0.183 Uiso 1 1 calc R U
H13B H 0.5153 0.1507 0.6025 0.183 Uiso 1 1 calc R U
H13C H 0.5244 0.0775 0.5643 0.183 Uiso 1 1 calc R U
C14 C 0.5836(3) 0.09114(16) 0.7450(3) 0.0747(8) Uani 1 1 d . .
H14 H 0.6197 0.1286 0.7927 0.090 Uiso 1 1 calc R U
C15 C 0.4373(3) 0.07407(12) 0.7835(2) 0.0600(7) Uani 1 1 d . .
C16 C 0.3679(3) 0.01878(14) 0.7361(3) 0.0794(9) Uani 1 1 d . .
H16 H 0.4151 -0.0085 0.6862 0.095 Uiso 1 1 calc R U
C17 C 0.2313(3) 0.00361(15) 0.7611(3) 0.0849(10) Uani 1 1 d . .
H17 H 0.1875 -0.0340 0.7297 0.102 Uiso 1 1 calc R U
C18 C 0.1598(3) 0.04390(14) 0.8322(3) 0.0730(8) Uani 1 1 d . .
H18 H 0.0664 0.0337 0.8471 0.088 Uiso 1 1 calc R U
C19 C 0.2227(2) 0.09943(12) 0.8829(2) 0.0552(6) Uani 1 1 d . .
C20 C 0.3649(2) 0.11324(11) 0.8605(2) 0.0484(6) Uani 1 1 d . .
C21 C 0.0523(3) 0.1111(2) 1.0461(3) 0.0924(11) Uani 1 1 d . .
H21A H -0.0146 0.0808 1.0071 0.139 Uiso 1 1 calc R U
H21B H 0.0017 0.1427 1.0892 0.139 Uiso 1 1 calc R U
H21C H 0.1186 0.0881 1.1012 0.139 Uiso 1 1 calc R U
C22 C 0.1340(2) 0.14541(14) 0.9517(2) 0.0625(7) Uani 1 1 d . .
H22 H 0.1998 0.1765 0.9940 0.075 Uiso 1 1 calc R U
C23 C 0.0308(3) 0.18428(18) 0.8652(3) 0.0876(10) Uani 1 1 d . .
H23A H 0.0843 0.2084 0.8108 0.131 Uiso 1 1 calc R U
H23B H -0.0231 0.2138 0.9100 0.131 Uiso 1 1 calc R U
H23C H -0.0333 0.1550 0.8205 0.131 Uiso 1 1 calc R U

loop_
_atom_site_aniso_label
_atom_site_aniso_U_11
_atom_site_aniso_U_22
_atom_site_aniso_U_33
_atom_site_aniso_U_23
_atom_site_aniso_U_13
_atom_site_aniso_U_12
N1 0.0357(9) 0.0497(11) 0.0470(10) 0.0047(8) 0.0017(7) -0.0005(7)
O1 0.0819(13) 0.0714(12) 0.0589(11) 0.0150(8) -0.0192(9) -0.0080(9)
C1 0.0407(11) 0.0552(13) 0.0472(12) 0.0051(10) 0.0020(9) 0.0013(9)
C2 0.0575(13) 0.0540(14) 0.0479(12) 0.0020(10) 0.0049(10) -0.0058(10)
C3 0.088(2) 0.0677(19) 0.111(2) -0.0147(17) 0.0323(19) 0.0013(16)
C4 0.166(4) 0.070(2) 0.113(3) -0.0258(19) 0.050(3) -0.019(2)
C5 0.150(3) 0.073(2) 0.092(2) -0.0113(17) 0.022(2) -0.042(2)
C6 0.092(2) 0.117(3) 0.095(2) -0.009(2) 0.0136(18) -0.053(2)
C7 0.0625(16) 0.0839(19) 0.0769(18) -0.0074(14) 0.0185(13) -0.0167(14)
C8 0.098(2) 0.0843(19) 0.0604(16) 0.0032(14) -0.0096(15) -0.0211(16)
C9 0.0692(19) 0.157(3) 0.080(2) 0.007(2) -0.0161(16) 0.043(2)
C10 0.0444(12) 0.0658(15) 0.0494(13) 0.0110(10) -0.0029(9) -0.0044(10)
C11 0.0729(18) 0.138(3) 0.0563(16) 0.0280(17) -0.0021(13) -0.0131(19)
C12 0.069(2) 0.110(3) 0.177(4) -0.037(3) 0.014(2) 0.028(2)
C13 0.089(2) 0.188(5) 0.096(3) 0.000(3) 0.039(2) -0.010(3)
C14 0.0518(15) 0.088(2) 0.086(2) -0.0166(15) 0.0165(13) 0.0071(14)
C15 0.0510(13) 0.0585(15) 0.0698(15) -0.0024(12) 0.0021(11) 0.0050(11)
C16 0.0775(19) 0.0637(17) 0.096(2) -0.0194(15) 0.0018(16) 0.0045(15)
C17 0.079(2) 0.0634(18) 0.109(2) -0.0081(17) -0.0121(18) -0.0184(15)
C18 0.0539(15) 0.0754(19) 0.0880(19) 0.0075(15) -0.0029(14) -0.0191(13)
C19 0.0425(12) 0.0636(15) 0.0586(14) 0.0114(11) -0.0006(10) -0.0059(10)
C20 0.0391(11) 0.0501(13) 0.0552(12) 0.0052(10) -0.0001(9) -0.0023(9)
C21 0.0603(17) 0.145(3) 0.0739(19) 0.0214(19) 0.0165(14) -0.0070(18)
C22 0.0398(12) 0.0887(19) 0.0592(14) 0.0058(13) 0.0059(10) -0.0028(12)
C23 0.0654(17) 0.120(3) 0.0784(19) 0.0145(18) 0.0092(14) 0.0279(18)

loop_
_atom_type_symbol
_atom_type_description
_atom_type_scat_dispersion_real
_atom_type_scat_dispersion_imag
_atom_type_scat_source
C C 0.0033 0.0016 'International Tables Vol C Tables 4.2.6.8 and 6.1.1.4'
H H 0.0000 0.0000 'International Tables Vol C Tables 4.2.6.8 and 6.1.1.4'
N N 0.0061 0.0033 'International Tables Vol C Tables 4.2.6.8 and 6.1.1.4'
O O 0.0106 0.0060 'International Tables Vol C Tables 4.2.6.8 and 6.1.1.4'

loop_
_geom_angle_atom_site_label_1
_geom_angle_atom_site_label_2
_geom_angle_atom_site_label_3
_geom_angle
C1 N1 C20 120.66(17)
C1 N1 C10 113.84(18)
C20 N1 C10 125.41(17)
O1 C1 N1 124.3(2)
O1 C1 C2 125.8(2)
N1 C1 C2 109.84(18)
C1 C2 C7 109.54(19)
C1 C2 C8 102.91(19)
C7 C2 C8 116.7(2)
C1 C2 C3 108.6(2)
C7 C2 C3 107.9(2)
C8 C2 C3 110.9(2)
C4 C3 C2 111.7(3)
C5 C4 C3 111.1(3)
C4 C5 C6 111.6(3)
C5 C6 C7 111.7(3)
C2 C7 C6 112.2(2)
C2 C8 C10 108.3(2)
N1 C10 C9 112.0(2)
N1 C10 C11 112.83(19)
C9 C10 C11 107.7(2)
N1 C10 C8 100.71(18)
C9 C10 C8 114.3(3)
C11 C10 C8 109.2(2)
C15 C14 C13 110.0(2)
C15 C14 C12 111.9(3)
C13 C14 C12 111.4(3)
C16 C15 C20 117.9(2)
C16 C15 C14 119.1(2)
C20 C15 C14 122.9(2)
C17 C16 C15 121.5(3)
C18 C17 C16 119.8(3)
C17 C18 C19 121.7(3)
C18 C19 C20 118.0(2)
C18 C19 C22 119.3(2)
C20 C19 C22 122.5(2)
C15 C20 C19 120.9(2)
C15 C20 N1 119.9(2)
C19 C20 N1 119.1(2)
C19 C22 C21 113.2(3)
C19 C22 C23 110.5(2)
C21 C22 C23 110.4(2)

loop_
_geom_bond_atom_site_label_1
_geom_bond_atom_site_label_2
_geom_bond_distance
N1 C1 1.360(3)
N1 C20 1.437(3)
N1 C10 1.504(3)
O1 C1 1.228(3)
C1 C2 1.516(3)
C2 C7 1.521(3)
C2 C8 1.524(4)
C2 C3 1.533(4)
C3 C4 1.523(5)
C4 C5 1.486(5)
C5 C6 1.508(6)
C6 C7 1.533(4)
C8 C10 1.539(4)
C9 C10 1.506(4)
C10 C11 1.510(4)
C12 C14 1.543(4)
C13 C14 1.536(5)
C14 C15 1.516(4)
C15 C16 1.391(4)
C15 C20 1.398(3)
C16 C17 1.372(4)
C17 C18 1.364(4)
C18 C19 1.383(4)
C19 C20 1.409(3)
C19 C22 1.513(4)
C21 C22 1.530(4)
C22 C23 1.531(4)
